data_4320119
loop_
_publ_author_name
'Kevin R. Henke'
'Aaron R. Hutchison'
'Matthew K. Krepps'
'Sean Parkin'
'David A. Atwood'

_publ_section_title
;
 Chemistry of 2,4,6-Trimercapto-1,3,5-triazine (TMT): Acid Dissociation
 Constants and Group 2 Complexes
;
_journal_name_full 'Inorganic Chemistry'
_journal_page_first 4443
_journal_page_last 4447
_journal_paper_doi 10.1021/ic0103188
_journal_volume 40
_journal_year 2001
_chemical_formula_sum 'C3 H7 Ba N3 O3 S3'
_chemical_formula_weight 366.64
_chemical_name_systematic
;
  ?
;
_space_group_IT_number 14
_symmetry_cell_setting monoclinic
_symmetry_space_group_name_Hall '-P 2ybc'
_symmetry_space_group_name_H-M 'P 1 21/c 1'
_atom_sites_solution_hydrogens geom
_atom_sites_solution_primary direct
_atom_sites_solution_secondary difmap
_audit_creation_method SHELXL-97
_cell_angle_alpha 90.00
_cell_angle_beta 93.149(10)
_cell_angle_gamma 90.00
_cell_formula_units_Z 4
_cell_length_a 8.5260(10)
_cell_length_b 17.237(3)
_cell_length_c 6.796(2)
_cell_measurement_reflns_used 4906
_cell_measurement_temperature 173(1)
_cell_measurement_theta_max 27.48
_cell_measurement_theta_min 1.00
_cell_volume 997.3(4)
_computing_cell_refinement 'SCALEPACK (Otwinowski & Minor, 1997)'
_computing_data_collection 'COLLECT (Nonius, 1998)'
_computing_data_reduction 'DENZO-SMN (Otwinowski & Minor, 1997)'
_computing_molecular_graphics 'XP in Siemens SHELXTL (Sheldrick, 1994)'
_computing_publication_material 'SHELX97-2 (Sheldrick, 1997) and local procedures'
_computing_structure_refinement 'SHELXL-97 (Sheldrick, 1997)'
_computing_structure_solution 'SHELXS-97 (Sheldrick, 1990)'
_diffrn_ambient_temperature 173(1)
_diffrn_detector_area_resol_mean 18
_diffrn_measured_fraction_theta_full 1.000
_diffrn_measured_fraction_theta_max 1.000
_diffrn_measurement_device_type 'Nonius KappaCCD diffractometer'
_diffrn_measurement_method '\w scans at fixed \c = 55\%'
_diffrn_radiation_monochromator graphite
_diffrn_radiation_source 'fine-focus sealed tube'
_diffrn_radiation_type MoK\a
_diffrn_radiation_wavelength 0.71073
_diffrn_reflns_av_R_equivalents 0.0264
_diffrn_reflns_av_sigmaI/netI 0.0427
_diffrn_reflns_limit_h_max 10
_diffrn_reflns_limit_h_min -10
_diffrn_reflns_limit_k_max 20
_diffrn_reflns_limit_k_min -20
_diffrn_reflns_limit_l_max 8
_diffrn_reflns_limit_l_min -8
_diffrn_reflns_number 3387
_diffrn_reflns_theta_full 24.99
_diffrn_reflns_theta_max 24.99
_diffrn_reflns_theta_min 2.36
_diffrn_standards_decay_% <1
_exptl_absorpt_coefficient_mu 4.589
_exptl_absorpt_correction_type none
_exptl_crystal_colour yellow
_exptl_crystal_density_diffrn 2.442
_exptl_crystal_density_method 'not measured'
_exptl_crystal_description 'irregular block'
_exptl_crystal_F_000 696
_exptl_crystal_size_max 0.10
_exptl_crystal_size_mid 0.06
_exptl_crystal_size_min 0.04
_refine_diff_density_max .589
_refine_diff_density_min -.548
_refine_diff_density_rms .112
_refine_ls_extinction_coef 0.0038(2)
_refine_ls_extinction_expression Fc^*^=kFc[1+0.001xFc^2^\l^3^/sin(2\q)]^-1/4^
_refine_ls_extinction_method SHELXL
_refine_ls_goodness_of_fit_ref 1.062
_refine_ls_hydrogen_treatment mixed
_refine_ls_matrix_type full
_refine_ls_number_parameters 121
_refine_ls_number_reflns 1751
_refine_ls_number_restraints 9
_refine_ls_restrained_S_all 1.095
_refine_ls_R_factor_all 0.0253
_refine_ls_R_factor_gt 0.0202
_refine_ls_shift/su_max 0.004
_refine_ls_shift/su_mean 0.001
_refine_ls_structure_factor_coef Fsqd
_refine_ls_weighting_details 'calc w=1/[\s^2^(Fo^2^)+(0.0000P)^2^+0.0000P] where P=(Fo^2^+2Fc^2^)/3'
_refine_ls_weighting_scheme calc
_refine_ls_wR_factor_gt 0.0411
_refine_ls_wR_factor_ref 0.0426
_reflns_number_gt 1550
_reflns_number_total 1751
_reflns_threshold_expression >2sigma(I)
_cod_data_source_file ic0103188_3.cif
_cod_data_source_block k00055_Ba(HTMT)2-3water(6)
_cod_original_sg_symbol_H-M 'P 21/c'
_cod_database_code 4320119

loop_
_symmetry_equiv_pos_as_xyz
'x, y, z'
'-x, y+1/2, -z+1/2'
'-x, -y, -z'
'x, -y-1/2, z-1/2'

loop_
_atom_site_label
_atom_site_type_symbol
_atom_site_fract_x
_atom_site_fract_y
_atom_site_fract_z
_atom_site_U_iso_or_equiv
_atom_site_adp_type
_atom_site_occupancy
_atom_site_symmetry_multiplicity
_atom_site_calc_flag
_atom_site_refinement_flags
_atom_site_disorder_assembly
_atom_site_disorder_group
Ba Ba 1.07213(2) 0.149827(11) 0.48719(3) 0.00960(10) Uani 1 1 d . . .
C1 C 0.4441(4) 0.08022(18) 0.7008(4) 0.0091(7) Uani 1 1 d . . .
C2 C 0.5684(4) 0.14332(17) 0.4542(5) 0.0103(8) Uani 1 1 d . . .
C3 C 0.7190(3) 0.06207(17) 0.6570(4) 0.0101(7) Uani 1 1 d . . .
N1 N 0.7123(3) 0.11342(15) 0.5118(4) 0.0110(6) Uani 1 1 d . . .
N2 N 0.5857(3) 0.04550(14) 0.7513(4) 0.0111(6) Uani 1 1 d . . .
H2N H 0.5906 0.0114 0.8479 0.013 Uiso 1 1 calc . . .
N3 N 0.4331(3) 0.12662(16) 0.5434(4) 0.0105(6) Uani 1 1 d . . .
S1 S 0.28962(9) 0.06036(5) 0.84000(12) 0.0128(2) Uani 1 1 d . . .
S2 S 0.56378(10) 0.20458(5) 0.25721(13) 0.0193(2) Uani 1 1 d . . .
S3 S 0.88959(9) 0.01700(5) 0.73371(12) 0.0111(2) Uani 1 1 d . . .
O1 O 1.2089(2) 0.29062(12) 0.6350(3) 0.0150(5) Uani 1 1 d D . .
H1A H 1.2127 0.3233 0.5441 0.062(6) Uiso 1 1 d RD . .
H1B H 1.3051 0.2840 0.6672 0.062(6) Uiso 1 1 d RD . .
O2 O 0.8865(2) 0.12199(13) 0.1303(3) 0.0143(5) Uani 1 1 d D . .
H2A H 0.7955 0.1248 0.1440 0.062(6) Uiso 1 1 d RD . .
H2B H 0.8553 0.0719 0.0904 0.062(6) Uiso 1 1 d RD . .
O3 O 0.9175(2) 0.27937(12) 0.3211(3) 0.0145(5) Uani 1 1 d D . .
H3A H 0.8255 0.2632 0.2949 0.062(6) Uiso 1 1 d RD . .
H3B H 0.9069 0.3107 0.4092 0.062(6) Uiso 1 1 d RD . .

loop_
_atom_site_aniso_label
_atom_site_aniso_U_11
_atom_site_aniso_U_22
_atom_site_aniso_U_33
_atom_site_aniso_U_23
_atom_site_aniso_U_13
_atom_site_aniso_U_12
Ba 0.01125(14) 0.00823(14) 0.00925(15) 0.00044(8) -0.00012(9) 0.00086(8)
C1 0.0110(17) 0.0072(17) 0.0089(18) -0.0041(14) 0.0000(14) -0.0016(15)
C2 0.0097(18) 0.0084(19) 0.0128(18) -0.0048(14) 0.0004(15) -0.0012(14)
C3 0.0078(17) 0.0092(17) 0.0133(18) -0.0066(15) -0.0009(14) -0.0005(14)
N1 0.0137(15) 0.0088(15) 0.0104(15) 0.0032(13) 0.0012(12) -0.0004(13)
N2 0.0087(14) 0.0117(15) 0.0130(15) 0.0061(13) 0.0021(12) 0.0021(12)
N3 0.0077(15) 0.0099(15) 0.0140(15) 0.0009(13) 0.0000(12) -0.0008(12)
S1 0.0084(4) 0.0153(5) 0.0148(5) 0.0036(4) 0.0028(3) 0.0001(4)
S2 0.0117(5) 0.0270(5) 0.0191(5) 0.0135(4) 0.0000(4) -0.0011(4)
S3 0.0089(4) 0.0107(4) 0.0138(5) -0.0007(4) 0.0004(3) 0.0028(4)
O1 0.0106(12) 0.0162(12) 0.0180(13) 0.0006(11) 0.0001(10) -0.0008(10)
O2 0.0153(13) 0.0123(12) 0.0152(13) 0.0004(11) 0.0003(10) -0.0045(11)
O3 0.0134(12) 0.0126(12) 0.0172(13) -0.0009(11) -0.0018(10) 0.0007(10)

loop_
_atom_type_symbol
_atom_type_description
_atom_type_scat_dispersion_real
_atom_type_scat_dispersion_imag
_atom_type_scat_source
Ba Ba -.3244 2.2819 'International Tables Vol C Tables 4.2.6.8 and 6.1.1.4'
C C .0033 .0016 'International Tables Vol C Tables 4.2.6.8 and 6.1.1.4'
H H .0000 .0000 'International Tables Vol C Tables 4.2.6.8 and 6.1.1.4'
O O .0106 .0060 'International Tables Vol C Tables 4.2.6.8 and 6.1.1.4'
N N .0061 .0033 'International Tables Vol C Tables 4.2.6.8 and 6.1.1.4'
S S .1246 .1234 'International Tables Vol C Tables 4.2.6.8 and 6.1.1.4'

loop_
_geom_angle_atom_site_label_1
_geom_angle_atom_site_label_2
_geom_angle_atom_site_label_3
_geom_angle
_geom_angle_site_symmetry_1
_geom_angle_site_symmetry_3
_geom_angle_publ_flag
O3 Ba O1 68.75(6) . . ?
O3 Ba O2 64.27(6) . . ?
O1 Ba O2 129.60(6) . . ?
O3 Ba O1 65.65(6) . 4_565 ?
O1 Ba O1 79.32(4) . 4_565 ?
O2 Ba O1 65.77(6) . 4_565 ?
O3 Ba O3 76.09(4) . 4_566 ?
O1 Ba O3 64.43(6) . 4_566 ?
O2 Ba O3 118.12(6) . 4_566 ?
O1 Ba O3 134.72(6) 4_565 4_566 ?
O3 Ba N3 126.44(7) . 1_655 ?
O1 Ba N3 71.52(7) . 1_655 ?
O2 Ba N3 125.48(6) . 1_655 ?
O1 Ba N3 72.97(6) 4_565 1_655 ?
O3 Ba N3 116.12(6) 4_566 1_655 ?
O3 Ba N1 75.01(6) . . ?
O1 Ba N1 122.16(6) . . ?
O2 Ba N1 61.07(6) . . ?
O1 Ba N1 123.44(6) 4_565 . ?
O3 Ba N1 64.10(6) 4_566 . ?
N3 Ba N1 158.53(7) 1_655 . ?
O3 Ba S3 124.99(5) . 3_756 ?
O1 Ba S3 149.48(4) . 3_756 ?
O2 Ba S3 61.83(5) . 3_756 ?
O1 Ba S3 82.98(4) 4_565 3_756 ?
O3 Ba S3 141.01(4) 4_566 3_756 ?
N3 Ba S3 79.62(5) 1_655 3_756 ?
N1 Ba S3 88.35(5) . 3_756 ?
O3 Ba S3 122.45(5) . . ?
O1 Ba S3 127.63(5) . . ?
O2 Ba S3 93.44(5) . . ?
O1 Ba S3 152.90(4) 4_565 . ?
O3 Ba S3 69.59(4) 4_566 . ?
N3 Ba S3 110.00(5) 1_655 . ?
N1 Ba S3 48.84(5) . . ?
S3 Ba S3 71.50(3) 3_756 . ?
O3 Ba S1 153.07(5) . 1_655 ?
O1 Ba S1 86.54(5) . 1_655 ?
O2 Ba S1 142.45(5) . 1_655 ?
O1 Ba S1 121.60(4) 4_565 1_655 ?
O3 Ba S1 83.82(5) 4_566 1_655 ?
N3 Ba S1 48.90(5) 1_655 1_655 ?
N1 Ba S1 112.07(5) . 1_655 ?
S3 Ba S1 81.81(3) 3_756 1_655 ?
S3 Ba S1 64.52(2) . 1_655 ?
N3 C1 N2 118.9(3) . . ?
N3 C1 S1 123.0(2) . . ?
N2 C1 S1 118.1(2) . . ?
N3 C2 N1 124.1(3) . . ?
N3 C2 S2 119.8(2) . . ?
N1 C2 S2 116.1(2) . . ?
N1 C3 N2 119.1(3) . . ?
N1 C3 S3 122.3(2) . . ?
N2 C3 S3 118.6(2) . . ?
C3 N1 C2 117.8(3) . . ?
C3 N1 Ba 99.82(18) . . ?
C2 N1 Ba 140.52(19) . . ?
C3 N2 C1 122.3(3) . . ?
C3 N2 H2N 118.9 . . ?
C1 N2 H2N 118.9 . . ?
C1 N3 C2 117.3(3) . . ?
C1 N3 Ba 101.61(18) . 1_455 ?
C2 N3 Ba 140.8(2) . 1_455 ?
C1 S1 Ba 85.61(11) . 1_455 ?
C3 S3 Ba 111.43(10) . 3_756 ?
C3 S3 Ba 86.93(11) . . ?
Ba S3 Ba 108.50(3) 3_756 . ?
Ba O1 Ba 114.58(7) . 4_566 ?
Ba O1 H1A 110.1 . . ?
Ba O1 H1A 113.8 4_566 . ?
Ba O1 H1B 110.4 . . ?
Ba O1 H1B 105.2 4_566 . ?
H1A O1 H1B 101.9 . . ?
Ba O2 H2A 113.0 . . ?
Ba O2 H2B 122.3 . . ?
H2A O2 H2B 79.9 . . ?
Ba O3 Ba 114.80(7) . 4_565 ?
Ba O3 H3A 103.5 . . ?
Ba O3 H3A 115.1 4_565 . ?
Ba O3 H3B 107.5 . . ?
Ba O3 H3B 111.3 4_565 . ?
H3A O3 H3B 103.6 . . ?

loop_
_geom_bond_atom_site_label_1
_geom_bond_atom_site_label_2
_geom_bond_distance
_geom_bond_site_symmetry_2
_geom_bond_publ_flag
Ba O3 2.799(2) . ?
Ba O1 2.851(2) . ?
Ba O2 2.863(2) . ?
Ba O1 2.907(2) 4_565 ?
Ba O3 2.951(2) 4_566 ?
Ba N3 3.106(2) 1_655 ?
Ba N1 3.145(3) . ?
Ba S3 3.2685(9) 3_756 ?
Ba S3 3.2798(9) . ?
Ba S1 3.3282(10) 1_655 ?
C1 N3 1.335(4) . ?
C1 N2 1.374(4) . ?
C1 S1 1.698(3) . ?
C2 N3 1.363(4) . ?
C2 N1 1.368(4) . ?
C2 S2 1.704(3) . ?
C3 N1 1.324(4) . ?
C3 N2 1.366(4) . ?
C3 S3 1.705(3) . ?
N2 H2N 0.8800 . ?
N3 Ba 3.106(2) 1_455 ?
S1 Ba 3.3283(10) 1_455 ?
S3 Ba 3.2686(9) 3_756 ?
O1 Ba 2.907(2) 4_566 ?
O1 H1A 0.8382 . ?
O1 H1B 0.8452 . ?
O2 H2A 0.7886 . ?
O2 H2B 0.9387 . ?
O3 Ba 2.951(2) 4_565 ?
O3 H3A 0.8421 . ?
O3 H3B 0.8144 . ?
